data_1560060
loop_
_publ_author_name
'Rajkumar, Madhu'
'Desiraju, Gautam R.'

_publ_section_title
;
 Quaternary and quinary molecular solids based on structural inequivalence
 and combinatorial approaches: 2-nitroresorcinol and
 4,6-dichlororesorcinol
;
_journal_issue 2
_journal_name_full IUCrJ
_journal_page_first 178
_journal_page_last 185
_journal_paper_doi 10.1107/S2052252520016589
_journal_volume 8
_journal_year 2021
_chemical_formula_sum 'C42 H42 N8 O8'
_chemical_formula_weight 786.83
_space_group_crystal_system triclinic
_space_group_IT_number 2
_space_group_name_Hall '-P 1'
_space_group_name_H-M_alt 'P -1'
_atom_sites_solution_hydrogens geom
_audit_creation_method SHELXL-2018/3
_cell_angle_alpha 85.797(7)
_cell_angle_beta 88.497(6)
_cell_angle_gamma 89.487(6)
_cell_formula_units_Z 1
_cell_length_a 7.5543(17)
_cell_length_b 8.914(2)
_cell_length_c 14.713(3)
_cell_measurement_reflns_used 7266
_cell_measurement_temperature 150(2)
_cell_measurement_theta_max 27.6
_cell_measurement_theta_min 3.0
_cell_volume 987.7(4)
_computing_structure_refinement 'SHELXL-2018/3 (Sheldrick, 2018)'
_computing_structure_solution 'SHELXT 2014/5 (Sheldrick, 2014)'
_diffrn_ambient_temperature 150(2)
_diffrn_measured_fraction_theta_full 0.998
_diffrn_measured_fraction_theta_max 0.995
_diffrn_measurement_device_type 'Rigaku Mercury375R (2x2 bin mode)'
_diffrn_measurement_method 'profile data from \w-scans'
_diffrn_radiation_type MoK\a
_diffrn_radiation_wavelength 0.71075
_diffrn_reflns_av_R_equivalents 0.0425
_diffrn_reflns_av_unetI/netI 0.0584
_diffrn_reflns_Laue_measured_fraction_full 0.998
_diffrn_reflns_Laue_measured_fraction_max 0.995
_diffrn_reflns_limit_h_max 9
_diffrn_reflns_limit_h_min -9
_diffrn_reflns_limit_k_max 11
_diffrn_reflns_limit_k_min -11
_diffrn_reflns_limit_l_max 19
_diffrn_reflns_limit_l_min -19
_diffrn_reflns_number 10148
_diffrn_reflns_point_group_measured_fraction_full 0.998
_diffrn_reflns_point_group_measured_fraction_max 0.995
_diffrn_reflns_theta_full 25.242
_diffrn_reflns_theta_max 27.484
_diffrn_reflns_theta_min 3.002
_diffrn_source 'Sealed Tube'
_exptl_absorpt_coefficient_mu 0.094
_exptl_absorpt_correction_T_max 1.000
_exptl_absorpt_correction_T_min 0.772
_exptl_absorpt_correction_type multi-scan
_exptl_absorpt_process_details 'Jacobson, R. (1998) Private communication'
_exptl_crystal_colour Yellow
_exptl_crystal_density_diffrn 1.323
_exptl_crystal_description Block
_exptl_crystal_F_000 414
_exptl_crystal_size_max 0.200
_exptl_crystal_size_mid 0.200
_exptl_crystal_size_min 0.200
_refine_diff_density_max 0.257
_refine_diff_density_min -0.206
_refine_diff_density_rms 0.046
_refine_ls_extinction_method none
_refine_ls_goodness_of_fit_ref 1.032
_refine_ls_hydrogen_treatment constr
_refine_ls_matrix_type full
_refine_ls_number_parameters 264
_refine_ls_number_reflns 4515
_refine_ls_number_restraints 0
_refine_ls_restrained_S_all 1.032
_refine_ls_R_factor_all 0.1221
_refine_ls_R_factor_gt 0.0629
_refine_ls_shift/su_max 0.027
_refine_ls_shift/su_mean 0.002
_refine_ls_structure_factor_coef Fsqd
_refine_ls_weighting_details 'w=1/[\s^2^(Fo^2^)+(0.0952P)^2^] where P=(Fo^2^+2Fc^2^)/3'
_refine_ls_weighting_scheme calc
_refine_ls_wR_factor_gt 0.1624
_refine_ls_wR_factor_ref 0.1925
_reflns_Friedel_coverage 0.000
_reflns_number_gt 2412
_reflns_number_total 4515
_reflns_threshold_expression 'I > 2\s(I)'
_cod_data_source_file yc5029.cif
_cod_data_source_block 20NRES-TMP-22BP-DPE-I
_cod_depositor_comments
;
The following automatic conversions were performed:

data item '_exptl_absorpt_correction_type' value 'Multi-scan' was
changed to 'multi-scan' in accordance with the
/home/data/users/saulius/crontab/automatic-downloads/rss-feeds/IUCr/lib/dictionaries/cif_core.dic
dictionary named 'cif_core.dic' version 2.4.2 last updated on
2011-04-26.

Automatic conversion script
Id: cif_fix_values 7556 2019-12-06 15:28:31Z antanas 

 Adding full bibliography for 1560041--1560072.cif.
;
_cod_database_code 1560060
_shelx_shelxl_version_number 2018/3
_shelx_space_group_comment
;
The symmetry employed for this shelxl refinement is uniquely defined
by the following loop, which should always be used as a source of
symmetry information in preference to the above space-group names.
They are only intended as comments.
;
_shelx_estimated_absorpt_t_min 0.981
_shelx_estimated_absorpt_t_max 0.981

loop_
_space_group_symop_operation_xyz
'x, y, z'
'-x, -y, -z'

loop_
_atom_site_label
_atom_site_type_symbol
_atom_site_fract_x
_atom_site_fract_y
_atom_site_fract_z
_atom_site_U_iso_or_equiv
_atom_site_adp_type
_atom_site_occupancy
_atom_site_site_symmetry_order
_atom_site_calc_flag
_atom_site_refinement_flags_posn
_atom_site_refinement_flags_adp
_atom_site_refinement_flags_occupancy
_atom_site_disorder_assembly
_atom_site_disorder_group
O2 O 0.1600(2) 0.37317(19) 0.11278(11) 0.0614(5) Uani 1 1 d . . . . .
H2 H 0.254062 0.331732 0.100473 0.092 Uiso 1 1 calc R U . . .
O1 O -0.0942(2) 0.7499(2) 0.27973(12) 0.0677(6) Uani 1 1 d . . . . .
H1 H -0.071858 0.814464 0.314610 0.102 Uiso 1 1 calc R U . . .
N4 N -0.1307(3) 0.5315(2) 0.16364(13) 0.0453(5) Uani 1 1 d . . . . .
N1 N -0.0334(3) 0.9191(2) 0.42699(13) 0.0489(5) Uani 1 1 d . . . . .
O3 O -0.1949(3) 0.6154(2) 0.10577(15) 0.0842(7) Uani 1 1 d . . . . .
N2 N 0.4546(3) 0.2088(2) 0.07952(14) 0.0559(6) Uani 1 1 d . . . . .
O4 O -0.2040(3) 0.4208(3) 0.19732(16) 0.0852(7) Uani 1 1 d . . . . .
N3 N 0.5702(3) 0.1811(2) 0.53041(14) 0.0585(6) Uani 1 1 d . . . . .
C2 C 0.0444(3) 0.5674(2) 0.19581(13) 0.0381(5) Uani 1 1 d . . . . .
C3 C 0.1897(3) 0.4842(2) 0.16750(14) 0.0426(6) Uani 1 1 d . . . . .
C1 C 0.0578(3) 0.6813(3) 0.25424(15) 0.0477(6) Uani 1 1 d . . . . .
C21 C 0.5280(3) 0.0723(3) 0.47670(15) 0.0452(6) Uani 1 1 d . . . . .
C15 C 0.7913(3) 0.0807(3) 0.05792(16) 0.0510(6) Uani 1 1 d . . . . .
C9 C 0.0225(3) 1.0620(3) 0.41331(16) 0.0469(6) Uani 1 1 d . . . . .
C8 C -0.0562(3) 0.8566(2) 0.51181(17) 0.0487(6) Uani 1 1 d . . . . .
C13 C 0.6599(4) 0.0086(3) 0.10983(17) 0.0564(7) Uani 1 1 d . . . . .
H13 H 0.681623 -0.085788 0.138799 0.068 Uiso 1 1 calc R U . . .
C4 C 0.3550(3) 0.5233(3) 0.19673(17) 0.0543(7) Uani 1 1 d . . . . .
H4 H 0.455705 0.471716 0.178294 0.065 Uiso 1 1 calc R U . . .
C6 C 0.2240(4) 0.7181(3) 0.28279(18) 0.0607(7) Uani 1 1 d . . . . .
H6 H 0.237432 0.795123 0.321363 0.073 Uiso 1 1 calc R U . . .
C5 C 0.3692(4) 0.6389(3) 0.25317(18) 0.0605(7) Uani 1 1 d . . . . .
H5 H 0.480853 0.664467 0.271979 0.073 Uiso 1 1 calc R U . . .
C20 C 0.5357(4) 0.0945(3) 0.38258(17) 0.0573(7) Uani 1 1 d . . . . .
H20 H 0.507225 0.016978 0.346712 0.069 Uiso 1 1 calc R U . . .
C11 C 0.4966(4) 0.0749(3) 0.11920(17) 0.0588(7) Uani 1 1 d . . . . .
H11 H 0.410637 0.023422 0.155247 0.071 Uiso 1 1 calc R U . . .
C16 C 0.9742(4) 0.0151(3) 0.04730(18) 0.0656(8) Uani 1 1 d . . . . .
H16A H 1.058883 0.084016 0.069508 0.079 Uiso 1 1 calc R U . . .
H16B H 0.981071 -0.078259 0.085312 0.079 Uiso 1 1 calc R U . . .
C14 C 0.7471(4) 0.2181(3) 0.0162(2) 0.0692(8) Uani 1 1 d . . . . .
H14 H 0.830182 0.271278 -0.020806 0.083 Uiso 1 1 calc R U . . .
C18 C 0.6284(4) 0.3442(3) 0.3971(2) 0.0672(8) Uani 1 1 d . . . . .
H18 H 0.662858 0.438368 0.371579 0.081 Uiso 1 1 calc R U . . .
C17 C 0.6191(4) 0.3141(3) 0.4892(2) 0.0669(8) Uani 1 1 d . . . . .
H17 H 0.648378 0.390453 0.525743 0.080 Uiso 1 1 calc R U . . .
C12 C 0.5805(4) 0.2775(3) 0.0290(2) 0.0694(8) Uani 1 1 d . . . . .
H12 H 0.555202 0.371434 0.000301 0.083 Uiso 1 1 calc R U . . .
C19 C 0.5855(4) 0.2314(3) 0.34296(19) 0.0687(8) Uani 1 1 d . . . . .
H19 H 0.590348 0.248188 0.279808 0.082 Uiso 1 1 calc R U . . .
C10 C 0.0461(4) 1.1256(3) 0.31701(18) 0.0723(8) Uani 1 1 d . . . . .
H10A H -0.011855 1.062217 0.277117 0.108 Uiso 1 1 calc R U . . .
H10B H 0.170090 1.130590 0.301141 0.108 Uiso 1 1 calc R U . . .
H10C H -0.004745 1.224772 0.310887 0.108 Uiso 1 1 calc R U . . .
C7 C -0.1188(4) 0.6964(3) 0.5224(2) 0.0729(9) Uani 1 1 d . . . . .
H7A H -0.137476 0.661082 0.463346 0.109 Uiso 1 1 calc R U . . .
H7B H -0.227874 0.691294 0.557449 0.109 Uiso 1 1 calc R U . . .
H7C H -0.031006 0.634569 0.553213 0.109 Uiso 1 1 calc R U . . .

loop_
_atom_site_aniso_label
_atom_site_aniso_U_11
_atom_site_aniso_U_22
_atom_site_aniso_U_33
_atom_site_aniso_U_23
_atom_site_aniso_U_13
_atom_site_aniso_U_12
O2 0.0458(11) 0.0696(12) 0.0730(11) -0.0357(10) -0.0031(9) 0.0149(9)
O1 0.0514(11) 0.0846(13) 0.0733(12) -0.0477(10) -0.0087(9) 0.0225(10)
N4 0.0392(11) 0.0526(12) 0.0452(11) -0.0125(10) 0.0014(9) 0.0083(10)
N1 0.0483(13) 0.0491(12) 0.0513(12) -0.0185(10) -0.0022(9) 0.0103(10)
O3 0.0740(15) 0.0890(15) 0.0897(15) 0.0059(12) -0.0422(12) 0.0024(12)
N2 0.0488(13) 0.0610(14) 0.0595(13) -0.0184(11) 0.0012(10) 0.0208(11)
O4 0.0523(13) 0.0928(16) 0.1066(17) 0.0202(13) 0.0023(11) -0.0226(12)
N3 0.0666(16) 0.0538(13) 0.0559(12) -0.0061(11) -0.0079(11) -0.0069(11)
C2 0.0336(12) 0.0453(12) 0.0362(11) -0.0081(10) -0.0026(9) 0.0025(10)
C3 0.0399(14) 0.0485(14) 0.0402(12) -0.0100(10) -0.0008(10) 0.0085(11)
C1 0.0434(14) 0.0547(14) 0.0467(13) -0.0172(11) -0.0030(11) 0.0132(11)
C21 0.0365(13) 0.0516(13) 0.0482(14) -0.0053(11) -0.0091(10) 0.0008(11)
C15 0.0499(15) 0.0535(15) 0.0502(13) -0.0114(12) 0.0031(12) 0.0183(12)
C9 0.0432(14) 0.0467(14) 0.0516(14) -0.0107(11) -0.0002(11) 0.0127(11)
C8 0.0462(14) 0.0404(13) 0.0604(16) -0.0124(11) 0.0004(12) 0.0098(11)
C13 0.0593(17) 0.0531(15) 0.0560(15) -0.0020(12) 0.0061(13) 0.0127(13)
C4 0.0371(14) 0.0656(16) 0.0613(15) -0.0141(13) -0.0014(12) 0.0131(12)
C6 0.0541(17) 0.0659(17) 0.0662(17) -0.0286(14) -0.0146(13) 0.0083(14)
C5 0.0409(15) 0.0739(18) 0.0695(17) -0.0201(14) -0.0138(13) 0.0059(13)
C20 0.0633(18) 0.0596(16) 0.0495(15) -0.0053(13) -0.0046(13) -0.0047(14)
C11 0.0525(17) 0.0653(18) 0.0586(16) -0.0085(13) 0.0095(13) 0.0085(14)
C16 0.0544(17) 0.0783(19) 0.0648(16) -0.0141(14) 0.0031(13) 0.0240(14)
C14 0.0643(19) 0.0590(17) 0.0810(19) 0.0062(15) 0.0252(15) 0.0185(14)
C18 0.068(2) 0.0596(17) 0.0722(19) 0.0101(15) -0.0070(15) -0.0113(15)
C17 0.073(2) 0.0529(17) 0.076(2) -0.0070(15) -0.0076(15) -0.0096(14)
C12 0.073(2) 0.0518(16) 0.0810(19) 0.0016(14) 0.0165(16) 0.0287(14)
C19 0.081(2) 0.0708(19) 0.0530(16) 0.0069(15) -0.0036(15) -0.0114(16)
C10 0.075(2) 0.081(2) 0.0594(17) 0.0004(15) 0.0011(15) 0.0107(17)
C7 0.071(2) 0.0485(16) 0.100(2) -0.0173(15) 0.0038(17) -0.0003(14)

loop_
_atom_type_symbol
_atom_type_description
_atom_type_scat_dispersion_real
_atom_type_scat_dispersion_imag
_atom_type_scat_source
C C 0.0033 0.0016 'International Tables Vol C Tables 4.2.6.8 and 6.1.1.4'
H H 0.0000 0.0000 'International Tables Vol C Tables 4.2.6.8 and 6.1.1.4'
N N 0.0061 0.0033 'International Tables Vol C Tables 4.2.6.8 and 6.1.1.4'
O O 0.0106 0.0060 'International Tables Vol C Tables 4.2.6.8 and 6.1.1.4'

loop_
_geom_angle_atom_site_label_1
_geom_angle_atom_site_label_2
_geom_angle_atom_site_label_3
_geom_angle
_geom_angle_site_symmetry_1
_geom_angle_site_symmetry_3
_geom_angle_publ_flag
C3 O2 H2 109.5 . . ?
C1 O1 H1 109.5 . . ?
O3 N4 O4 123.4(2) . . ?
O3 N4 C2 118.1(2) . . ?
O4 N4 C2 118.5(2) . . ?
C8 N1 C9 120.0(2) . . ?
C12 N2 C11 116.1(2) . . ?
C17 N3 C21 117.2(2) . . ?
C1 C2 C3 122.9(2) . . ?
C1 C2 N4 118.47(18) . . ?
C3 C2 N4 118.62(18) . . ?
O2 C3 C4 124.8(2) . . ?
O2 C3 C2 117.7(2) . . ?
C4 C3 C2 117.5(2) . . ?
O1 C1 C6 124.2(2) . . ?
O1 C1 C2 117.3(2) . . ?
C6 C1 C2 118.5(2) . . ?
N3 C21 C20 121.9(2) . . ?
N3 C21 C21 116.4(2) . 2_656 ?
C20 C21 C21 121.7(3) . 2_656 ?
C13 C15 C14 116.1(2) . . ?
C13 C15 C16 122.6(2) . . ?
C14 C15 C16 121.3(2) . . ?
N1 C9 C8 119.4(2) . 2_576 ?
N1 C9 C10 117.6(2) . . ?
C8 C9 C10 123.1(2) 2_576 . ?
N1 C8 C9 120.7(2) . 2_576 ?
N1 C8 C7 117.3(2) . . ?
C9 C8 C7 122.0(2) 2_576 . ?
C15 C13 C11 120.3(2) . . ?
C15 C13 H13 119.8 . . ?
C11 C13 H13 119.8 . . ?
C5 C4 C3 119.6(2) . . ?
C5 C4 H4 120.2 . . ?
C3 C4 H4 120.2 . . ?
C5 C6 C1 119.0(2) . . ?
C5 C6 H6 120.5 . . ?
C1 C6 H6 120.5 . . ?
C4 C5 C6 122.4(3) . . ?
C4 C5 H5 118.8 . . ?
C6 C5 H5 118.8 . . ?
C19 C20 C21 119.3(2) . . ?
C19 C20 H20 120.3 . . ?
C21 C20 H20 120.3 . . ?
N2 C11 C13 123.5(2) . . ?
N2 C11 H11 118.2 . . ?
C13 C11 H11 118.2 . . ?
C16 C16 C15 114.4(3) 2_755 . ?
C16 C16 H16A 108.7 2_755 . ?
C15 C16 H16A 108.7 . . ?
C16 C16 H16B 108.7 2_755 . ?
C15 C16 H16B 108.7 . . ?
H16A C16 H16B 107.6 . . ?
C15 C14 C12 120.3(3) . . ?
C15 C14 H14 119.9 . . ?
C12 C14 H14 119.9 . . ?
C17 C18 C19 118.0(3) . . ?
C17 C18 H18 121.0 . . ?
C19 C18 H18 121.0 . . ?
N3 C17 C18 124.1(3) . . ?
N3 C17 H17 117.9 . . ?
C18 C17 H17 117.9 . . ?
N2 C12 C14 123.7(2) . . ?
N2 C12 H12 118.1 . . ?
C14 C12 H12 118.1 . . ?
C20 C19 C18 119.5(3) . . ?
C20 C19 H19 120.3 . . ?
C18 C19 H19 120.3 . . ?
C9 C10 H10A 109.5 . . ?
C9 C10 H10B 109.5 . . ?
H10A C10 H10B 109.5 . . ?
C9 C10 H10C 109.5 . . ?
H10A C10 H10C 109.5 . . ?
H10B C10 H10C 109.5 . . ?
C8 C7 H7A 109.5 . . ?
C8 C7 H7B 109.5 . . ?
H7A C7 H7B 109.5 . . ?
C8 C7 H7C 109.5 . . ?
H7A C7 H7C 109.5 . . ?
H7B C7 H7C 109.5 . . ?

loop_
_geom_bond_atom_site_label_1
_geom_bond_atom_site_label_2
_geom_bond_distance
_geom_bond_site_symmetry_2
_geom_bond_publ_flag
O2 C3 1.344(3) . ?
O2 H2 0.8200 . ?
O1 C1 1.354(3) . ?
O1 H1 0.8200 . ?
N4 O3 1.201(3) . ?
N4 O4 1.204(3) . ?
N4 C2 1.462(3) . ?
N1 C8 1.336(3) . ?
N1 C9 1.345(3) . ?
N2 C12 1.319(3) . ?
N2 C11 1.330(3) . ?
N3 C17 1.342(3) . ?
N3 C21 1.340(3) . ?
C2 C1 1.383(3) . ?
C2 C3 1.391(3) . ?
C3 C4 1.387(3) . ?
C1 C6 1.384(3) . ?
C21 C20 1.384(3) . ?
C21 C21 1.475(5) 2_656 ?
C15 C13 1.372(4) . ?
C15 C14 1.371(3) . ?
C15 C16 1.504(3) . ?
C9 C8 1.393(3) 2_576 ?
C9 C10 1.494(3) . ?
C8 C7 1.504(3) . ?
C13 C11 1.371(4) . ?
C13 H13 0.9300 . ?
C4 C5 1.377(4) . ?
C4 H4 0.9300 . ?
C6 C5 1.378(4) . ?
C6 H6 0.9300 . ?
C5 H5 0.9300 . ?
C20 C19 1.365(4) . ?
C20 H20 0.9300 . ?
C11 H11 0.9300 . ?
C16 C16 1.479(5) 2_755 ?
C16 H16A 0.9700 . ?
C16 H16B 0.9700 . ?
C14 C12 1.374(4) . ?
C14 H14 0.9300 . ?
C18 C17 1.362(4) . ?
C18 C19 1.374(4) . ?
C18 H18 0.9300 . ?
C17 H17 0.9300 . ?
C12 H12 0.9300 . ?
C19 H19 0.9300 . ?
C10 H10A 0.9600 . ?
C10 H10B 0.9600 . ?
C10 H10C 0.9600 . ?
C7 H7A 0.9600 . ?
C7 H7B 0.9600 . ?
C7 H7C 0.9600 . ?
